data_9001572
loop_
_publ_author_name
'Holtstam, D.'
'Norrestam, R.'

_publ_section_title
;Lindqvistite, Pb2MeFe16O27, a novel hexagonal ferrite mineral from
 Jakobsberg, Filipstad, Sweden
;
_journal_name_full 'American Mineralogist'
_journal_page_first 1304
_journal_page_last 1312
_journal_volume 78
_journal_year 1993
_chemical_formula_sum 'Fe16.2 Mg0.98 O27 Pb1.818'
_chemical_name_mineral Lindqvistite
_space_group_IT_number 194
_symmetry_space_group_name_Hall '-P 6c 2c'
_symmetry_space_group_name_H-M 'P 63/m m c'
_cell_angle_alpha 90
_cell_angle_beta 90
_cell_angle_gamma 120
_cell_formula_units_Z 2
_cell_length_a 5.952
_cell_length_b 5.952
_cell_length_c 33.379
_cell_volume 1024.070
_database_code_amcsd 0001623
_exptl_crystal_density_diffrn 5.634
_cod_original_formula_sum 'Pb1.818 Mg.98 Fe16.2 O27'
_cod_database_code 9001572

loop_
_space_group_symop_operation_xyz
x,y,z
-x,-x+y,1/2+z
x,x-y,1/2-z
-x+y,-x,1/2-z
x-y,x,1/2+z
-y,-x,z
y,x,-z
y,-x+y,-z
-y,x-y,z
x-y,-y,1/2+z
-x+y,y,1/2-z
x,y,1/2-z
-x,-y,1/2+z
x,x-y,z
-x,-x+y,-z
x-y,x,-z
-x+y,-x,z
y,x,1/2+z
-y,-x,1/2-z
-y,x-y,1/2-z
y,-x+y,1/2+z
-x+y,y,z
x-y,-y,-z
-x,-y,-z

loop_
_atom_site_label
_atom_site_fract_x
_atom_site_fract_y
_atom_site_fract_z
_atom_site_occupancy
_atom_site_U_iso_or_equiv
Pb1 -0.04730 -0.09460 0.25000 0.33300 0.03670
Pb2 0.62690 0.25380 0.25000 0.27300 0.01420
Mg2_1 0.62690 0.25380 0.25000 0.06000 0.01420
Fe1 0.00000 0.00000 0.05550 1.00000 0.00530
Fe2 0.33333 0.66667 -0.42640 0.90000 0.00500
Mg2_2 0.33333 0.66667 -0.42640 0.10000 0.00500
Fe3 0.33333 0.66667 0.09200 1.00000 0.00450
Fe4 -0.16440 -0.32880 0.14850 0.95000 0.00670
Mg4 -0.16440 -0.32880 0.14850 0.05000 0.00670
Fe5 0.33333 0.66667 0.20430 1.00000 0.01740
Fe6 0.50000 0.00000 0.00000 0.90000 0.00710
Mg6 0.50000 0.00000 0.00000 0.10000 0.00710
O1 -0.17580 -0.35160 0.03590 1.00000 0.00860
O2 0.33333 0.66667 0.03370 1.00000 0.00600
O3 0.51170 0.02340 0.10970 1.00000 0.00780
O4 0.00000 0.00000 0.11380 1.00000 0.00850
O5 0.16490 0.32980 0.17830 1.00000 0.00630
O6 0.33333 0.66667 -0.32270 1.00000 0.01080
O7 0.47900 0.95800 0.25000 1.00000 0.08270

loop_
_cod_changelog_entry_id
_cod_changelog_entry_author
_cod_changelog_entry_date
_cod_changelog_entry_text
1
;cod-tools version 3.10.1
Id: cif_fix_AMCSD_atom_labels 10224 2024-08-07 11:09:31Z saulius
;
2024-08-07T19:38:14+03:00
;Changed the following '_atom_site_label' values:
the first duplicated label 'Mg2'  converted to 'Mg2_1'
duplicated label 'Mg2' at index 5 converted to 'Mg2_2'
;

loop_
_cod_related_entry_id
_cod_related_entry_database
_cod_related_entry_code
1 AMCSD 0001623
